data_7043538
loop_
_publ_author_name
'Zhang, Jiliang'
'Liu, Yanyan'
'Shek, Chan Hung'
'Wang, Yingmin'
'Bobev, Svilen'

_publ_section_title
;
 On the structures of the rare-earth metal germanides from the series
 REAl1&#x2212;xGe3 (RE = Nd, Sm, Gd, Tb, Dy, Ho; 0.6 &lt; x &lt; 0.9). A
 tale of vacancies at the Al sites and the concomitant structural
 modulations
;
_journal_name_full 'Dalton Trans.'
_journal_paper_doi 10.1039/C7DT01977G
_journal_year 2017
_chemical_formula_sum 'Al0.63 Ge6 Nd2'
_chemical_formula_weight 740.88
_chemical_name_systematic
; 
 ? 
;
_space_group_IT_number 64
_symmetry_cell_setting orthorhombic
_symmetry_space_group_name_Hall '-C 2ac 2'
_symmetry_space_group_name_H-M 'C m c e'
_atom_sites_solution_primary direct
_atom_sites_solution_secondary difmap
_audit_creation_method SHELXL-97
_audit_update_record
;
2017-05-15 deposited with the CCDC.
2017-06-15 downloaded from the CCDC.
;
_cell_angle_alpha 90.00
_cell_angle_beta 90.00
_cell_angle_gamma 90.00
_cell_formula_units_Z 8
_cell_length_a 8.5058(17)
_cell_length_b 8.1356(17)
_cell_length_c 20.999(4)
_cell_measurement_reflns_used 1497
_cell_measurement_temperature 200(2)
_cell_measurement_theta_max 30.36
_cell_measurement_theta_min 4.79
_cell_volume 1453.1(5)
_computing_cell_refinement 'Bruker SMART'
_computing_data_collection 'Bruker SMART'
_computing_data_reduction 'Bruker SAINT'
_computing_molecular_graphics 'Bruker SHELXTL'
_computing_publication_material 'Bruker SHELXTL'
_computing_structure_refinement 'SHELXL-97 (Sheldrick, 1997)'
_computing_structure_solution 'SHELXS-97 (Sheldrick, 1990)'
_diffrn_ambient_temperature 200(2)
_diffrn_measured_fraction_theta_full 1.000
_diffrn_measured_fraction_theta_max 1.000
_diffrn_measurement_device_type 'CCD area detector'
_diffrn_measurement_method 'phi and omega scans'
_diffrn_radiation_monochromator graphite
_diffrn_radiation_source 'fine-focus sealed tube'
_diffrn_radiation_type MoK\a
_diffrn_radiation_wavelength 0.71073
_diffrn_reflns_av_R_equivalents 0.0289
_diffrn_reflns_av_sigmaI/netI 0.0165
_diffrn_reflns_limit_h_max 11
_diffrn_reflns_limit_h_min -11
_diffrn_reflns_limit_k_max 11
_diffrn_reflns_limit_k_min -11
_diffrn_reflns_limit_l_max 28
_diffrn_reflns_limit_l_min -28
_diffrn_reflns_number 7768
_diffrn_reflns_theta_full 29.57
_diffrn_reflns_theta_max 29.57
_diffrn_reflns_theta_min 1.94
_exptl_absorpt_coefficient_mu 38.439
_exptl_absorpt_correction_T_max 0.6998
_exptl_absorpt_correction_T_min 0.3918
_exptl_absorpt_correction_type multi-scan
_exptl_absorpt_process_details SADABS
_exptl_crystal_colour grey-silver
_exptl_crystal_density_diffrn 6.773
_exptl_crystal_density_method 'not measured'
_exptl_crystal_description irregular
_exptl_crystal_F_000 2561
_exptl_crystal_size_max 0.06
_exptl_crystal_size_mid 0.06
_exptl_crystal_size_min 0.02
_refine_diff_density_max 1.628
_refine_diff_density_min -2.319
_refine_diff_density_rms 0.345
_refine_ls_extinction_method none
_refine_ls_goodness_of_fit_ref 1.024
_refine_ls_matrix_type full
_refine_ls_number_parameters 50
_refine_ls_number_reflns 1085
_refine_ls_number_restraints 0
_refine_ls_restrained_S_all 1.024
_refine_ls_R_factor_all 0.0452
_refine_ls_R_factor_gt 0.0234
_refine_ls_shift/su_max 0.000
_refine_ls_shift/su_mean 0.000
_refine_ls_structure_factor_coef Fsqd
_refine_ls_weighting_details 'calc w=1/[\s^2^(Fo^2^)+(0.0250P)^2^+32.5213P] where P=(Fo^2^+2Fc^2^)/3'
_refine_ls_weighting_scheme calc
_refine_ls_wR_factor_gt 0.0551
_refine_ls_wR_factor_ref 0.0654
_reflns_number_gt 651
_reflns_number_total 1085
_reflns_threshold_expression >2sigma(I)
_cod_data_source_file c7dt01977g2.cif
_cod_data_source_block Nd_Cmca
_cod_depositor_comments
;
The following automatic conversions were performed:

'_symmetry_cell_setting' value 'Orthorhombic' changed to
'orthorhombic' according to
/home/data/users/saulius/crontab/automatic-downloads/rss-feeds/RSC/lib/dictionaries/cif_core.dic
dictionary named 'cif_core.dic' version 2.4.2 from 2011-04-26.

Automatic conversion script
Id: cif_fix_values 4973 2017-02-22 13:04:09Z antanas 
;
_cod_original_cell_volume 1453.2(5)
_cod_original_sg_symbol_H-M Cmca
_cod_database_code 7043538

loop_
_symmetry_equiv_pos_as_xyz
'x, y, z'
'-x, -y+1/2, z+1/2'
'-x, y+1/2, -z+1/2'
'x, -y, -z'
'x+1/2, y+1/2, z'
'-x+1/2, -y+1, z+1/2'
'-x+1/2, y+1, -z+1/2'
'x+1/2, -y+1/2, -z'
'-x, -y, -z'
'x, y-1/2, -z-1/2'
'x, -y-1/2, z-1/2'
'-x, y, z'
'-x+1/2, -y+1/2, -z'
'x+1/2, y, -z-1/2'
'x+1/2, -y, z-1/2'
'-x+1/2, y+1/2, z'

loop_
_atom_site_label
_atom_site_type_symbol
_atom_site_fract_x
_atom_site_fract_y
_atom_site_fract_z
_atom_site_U_iso_or_equiv
_atom_site_adp_type
_atom_site_occupancy
_atom_site_symmetry_multiplicity
_atom_site_calc_flag
_atom_site_refinement_flags
Nd1 Nd 0.25131(3) 0.12516(17) 0.417297(14) 0.00736(10) Uani 1 1 d .
Al1 Al 0.5000 -0.1249(7) 0.3460(2) 0.0076(13) Uani 0.587(12) 2 d SP
Ge1 Ge 0.0000 0.0907(2) 0.30794(6) 0.0235(4) Uani 1 2 d S
Ge2 Ge 0.0000 0.1219(3) 0.54016(4) 0.00917(19) Uani 1 2 d S
Ge3 Ge 0.5000 0.1605(2) 0.30752(6) 0.0228(4) Uani 1 2 d S
Ge4 Ge 0.27993(10) 0.3755(2) 0.30705(3) 0.02061(19) Uani 1 1 d .
Ge5 Ge 0.5000 0.1277(3) 0.53454(5) 0.00998(19) Uani 1 2 d S

loop_
_atom_site_aniso_label
_atom_site_aniso_U_11
_atom_site_aniso_U_22
_atom_site_aniso_U_33
_atom_site_aniso_U_23
_atom_site_aniso_U_13
_atom_site_aniso_U_12
Nd1 0.00769(16) 0.00739(16) 0.00700(16) -0.0007(4) -0.00009(11) -0.00021(10)
Al1 0.010(2) 0.008(2) 0.006(2) 0.001(2) 0.000 0.000
Ge1 0.0118(5) 0.0473(13) 0.0113(5) 0.0095(6) 0.000 0.000
Ge2 0.0094(4) 0.0082(4) 0.0099(4) -0.0011(7) 0.000 0.000
Ge3 0.0121(5) 0.0448(13) 0.0115(5) -0.0101(6) 0.000 0.000
Ge4 0.0410(5) 0.0113(3) 0.0095(3) -0.0001(5) -0.0053(3) -0.0002(7)
Ge5 0.0096(4) 0.0083(4) 0.0120(4) -0.0006(7) 0.000 0.000

loop_
_atom_type_symbol
_atom_type_description
_atom_type_scat_dispersion_real
_atom_type_scat_dispersion_imag
_atom_type_scat_source
Al Al 0.0645 0.0514 'International Tables Vol C Tables 4.2.6.8 and 6.1.1.4'
Ge Ge 0.1547 1.8001 'International Tables Vol C Tables 4.2.6.8 and 6.1.1.4'
Nd Nd -0.1943 3.0179 'International Tables Vol C Tables 4.2.6.8 and 6.1.1.4'

loop_
_geom_angle_atom_site_label_1
_geom_angle_atom_site_label_2
_geom_angle_atom_site_label_3
_geom_angle
_geom_angle_site_symmetry_1
_geom_angle_site_symmetry_3
Ge2 Nd1 Ge2 146.22(4) 9_556 13_556
Ge2 Nd1 Ge4 74.19(5) 9_556 16_545
Ge2 Nd1 Ge4 135.60(3) 13_556 16_545
Ge2 Nd1 Ge4 134.77(3) 9_556 .
Ge2 Nd1 Ge4 73.94(5) 13_556 .
Ge4 Nd1 Ge4 83.04(3) 16_545 .
Ge2 Nd1 Ge5 81.35(3) 9_556 13_556
Ge2 Nd1 Ge5 86.88(7) 13_556 13_556
Ge4 Nd1 Ge5 127.63(3) 16_545 13_556
Ge4 Nd1 Ge5 82.62(5) . 13_556
Ge2 Nd1 Ge5 86.91(7) 9_556 9_656
Ge2 Nd1 Ge5 83.16(3) 13_556 9_656
Ge4 Nd1 Ge5 82.40(5) 16_545 9_656
Ge4 Nd1 Ge5 128.57(3) . 9_656
Ge5 Nd1 Ge5 142.05(4) 13_556 9_656
Ge2 Nd1 Ge3 137.98(6) 9_556 .
Ge2 Nd1 Ge3 71.92(4) 13_556 .
Ge4 Nd1 Ge3 64.44(4) 16_545 .
Ge4 Nd1 Ge3 48.51(4) . .
Ge5 Nd1 Ge3 130.04(6) 13_556 .
Ge5 Nd1 Ge3 80.89(4) 9_656 .
Ge2 Nd1 Ge1 71.40(4) 9_556 .
Ge2 Nd1 Ge1 137.40(6) 13_556 .
Ge4 Nd1 Ge1 48.49(4) 16_545 .
Ge4 Nd1 Ge1 64.30(4) . .
Ge5 Nd1 Ge1 80.09(4) 13_556 .
Ge5 Nd1 Ge1 129.64(6) 9_656 .
Ge3 Nd1 Ge1 85.99(3) . .
Ge2 Nd1 Ge5 103.73(4) 9_556 .
Ge2 Nd1 Ge5 47.86(8) 13_556 .
Ge4 Nd1 Ge5 128.91(6) 16_545 .
Ge4 Nd1 Ge5 120.82(6) . .
Ge5 Nd1 Ge5 101.39(4) 13_556 .
Ge5 Nd1 Ge5 46.86(8) 9_656 .
Ge3 Nd1 Ge5 96.73(3) . .
Ge1 Nd1 Ge5 174.74(8) . .
Ge2 Nd1 Al1 100.09(10) 9_556 .
Ge2 Nd1 Al1 95.93(8) 13_556 .
Ge4 Nd1 Al1 46.30(6) 16_545 .
Ge4 Nd1 Al1 90.91(9) . .
Ge5 Nd1 Al1 171.97(7) 13_556 .
Ge5 Nd1 Al1 45.95(8) 9_656 .
Ge3 Nd1 Al1 44.83(10) . .
Ge1 Nd1 Al1 92.84(7) . .
Ge5 Nd1 Al1 86.00(7) . .
Ge2 Nd1 Al1 94.83(7) 9_556 5_455
Ge2 Nd1 Al1 99.45(10) 13_556 5_455
Ge4 Nd1 Al1 90.54(9) 16_545 5_455
Ge4 Nd1 Al1 46.17(6) . 5_455
Ge5 Nd1 Al1 45.92(8) 13_556 5_455
Ge5 Nd1 Al1 171.99(8) 9_656 5_455
Ge3 Nd1 Al1 92.68(7) . 5_455
Ge1 Nd1 Al1 44.46(10) . 5_455
Ge5 Nd1 Al1 139.50(11) . 5_455
Al1 Nd1 Al1 126.06(13) . 5_455
Ge2 Nd1 Ge2 47.61(8) 9_556 .
Ge2 Nd1 Ge2 102.70(4) 13_556 .
Ge4 Nd1 Ge2 121.10(6) 16_545 .
Ge4 Nd1 Ge2 129.19(6) . .
Ge5 Nd1 Ge2 46.76(8) 13_556 .
Ge5 Nd1 Ge2 100.24(4) 9_656 .
Ge3 Nd1 Ge2 174.40(7) . .
Ge1 Nd1 Ge2 97.34(3) . .
Ge5 Nd1 Ge2 80.31(2) . .
Al1 Nd1 Ge2 138.99(11) . .
Al1 Nd1 Ge2 86.63(7) 5_455 .
Ge1 Al1 Ge3 141.75(19) 5_545 .
Ge1 Al1 Ge5 108.5(2) 5_545 9_656
Ge3 Al1 Ge5 109.7(2) . 9_656
Ge1 Al1 Ge4 83.98(14) 5_545 16_545
Ge3 Al1 Ge4 83.80(13) . 16_545
Ge5 Al1 Ge4 108.96(9) 9_656 16_545
Ge1 Al1 Ge4 83.98(14) 5_545 5_545
Ge3 Al1 Ge4 83.80(13) . 5_545
Ge5 Al1 Ge4 108.96(9) 9_656 5_545
Ge4 Al1 Ge4 142.08(18) 16_545 5_545
Ge1 Al1 Nd1 137.06(10) 5_545 12_655
Ge3 Al1 Nd1 64.29(12) . 12_655
Ge5 Al1 Nd1 63.33(10) 9_656 12_655
Ge4 Al1 Nd1 138.9(2) 16_545 12_655
Ge4 Al1 Nd1 62.59(7) 5_545 12_655
Ge1 Al1 Nd1 137.06(10) 5_545 .
Ge3 Al1 Nd1 64.29(12) . .
Ge5 Al1 Nd1 63.33(10) 9_656 .
Ge4 Al1 Nd1 62.59(7) 16_545 .
Ge4 Al1 Nd1 138.9(2) 5_545 .
Nd1 Al1 Nd1 79.89(12) 12_655 .
Ge1 Al1 Nd1 64.33(11) 5_545 16_545
Ge3 Al1 Nd1 136.82(10) . 16_545
Ge5 Al1 Nd1 62.74(10) 9_656 16_545
Ge4 Al1 Nd1 62.40(7) 16_545 16_545
Ge4 Al1 Nd1 139.4(2) 5_545 16_545
Nd1 Al1 Nd1 126.07(13) 12_655 16_545
Nd1 Al1 Nd1 76.06(5) . 16_545
Ge1 Al1 Nd1 64.33(11) 5_545 5_545
Ge3 Al1 Nd1 136.82(10) . 5_545
Ge5 Al1 Nd1 62.74(10) 9_656 5_545
Ge4 Al1 Nd1 139.4(2) 16_545 5_545
Ge4 Al1 Nd1 62.40(7) 5_545 5_545
Nd1 Al1 Nd1 76.06(5) 12_655 5_545
Nd1 Al1 Nd1 126.07(13) . 5_545
Nd1 Al1 Nd1 80.50(12) 16_545 5_545
Al1 Ge1 Ge3 95.88(12) 5_455 14_456
Al1 Ge1 Ge4 130.40(6) 5_455 5_445
Ge3 Ge1 Ge4 98.55(5) 14_456 5_445
Al1 Ge1 Ge4 130.40(6) 5_455 16_545
Ge3 Ge1 Ge4 98.55(5) 14_456 16_545
Ge4 Ge1 Ge4 93.82(10) 5_445 16_545
Al1 Ge1 Nd1 71.21(8) 5_455 12
Ge3 Ge1 Nd1 133.59(3) 14_456 12
Ge4 Ge1 Nd1 64.57(4) 5_445 12
Ge4 Ge1 Nd1 124.18(6) 16_545 12
Al1 Ge1 Nd1 71.21(8) 5_455 .
Ge3 Ge1 Nd1 133.60(3) 14_456 .
Ge4 Ge1 Nd1 124.17(6) 5_445 .
Ge4 Ge1 Nd1 64.57(4) 16_545 .
Nd1 Ge1 Nd1 85.48(4) 12 .
Ge5 Ge2 Ge2 102.02(6) 13_556 9_556
Ge5 Ge2 Nd1 134.18(2) 13_556 9_556
Ge2 Ge2 Nd1 71.92(9) 9_556 9_556
Ge5 Ge2 Nd1 134.18(2) 13_556 4_556
Ge2 Ge2 Nd1 71.92(9) 9_556 4_556
Nd1 Ge2 Nd1 88.37(7) 9_556 4_556
Ge5 Ge2 Nd1 69.38(8) 13_556 13_556
Ge2 Ge2 Nd1 134.11(2) 9_556 13_556
Nd1 Ge2 Nd1 146.21(4) 9_556 13_556
Nd1 Ge2 Nd1 82.811(18) 4_556 13_556
Ge5 Ge2 Nd1 69.38(8) 13_556 8_456
Ge2 Ge2 Nd1 134.11(2) 9_556 8_456
Nd1 Ge2 Nd1 82.811(18) 9_556 8_456
Nd1 Ge2 Nd1 146.21(4) 4_556 8_456
Nd1 Ge2 Nd1 86.63(7) 13_556 8_456
Ge5 Ge2 Nd1 61.57(3) 13_556 .
Ge2 Ge2 Nd1 60.47(4) 9_556 .
Nd1 Ge2 Nd1 132.39(8) 9_556 .
Nd1 Ge2 Nd1 77.58(4) 4_556 .
Nd1 Ge2 Nd1 77.30(4) 13_556 .
Nd1 Ge2 Nd1 130.95(8) 8_456 .
Ge5 Ge2 Nd1 61.57(3) 13_556 12
Ge2 Ge2 Nd1 60.47(4) 9_556 12
Nd1 Ge2 Nd1 77.58(4) 9_556 12
Nd1 Ge2 Nd1 132.39(8) 4_556 12
Nd1 Ge2 Nd1 130.95(8) 13_556 12
Nd1 Ge2 Nd1 77.30(4) 8_456 12
Nd1 Ge2 Nd1 79.28(3) . 12
Al1 Ge3 Ge1 96.01(12) . 14_556
Al1 Ge3 Ge4 130.24(5) . 12_655
Ge1 Ge3 Ge4 98.74(5) 14_556 12_655
Al1 Ge3 Ge4 130.24(5) . .
Ge1 Ge3 Ge4 98.74(5) 14_556 .
Ge4 Ge3 Ge4 93.89(9) 12_655 .
Al1 Ge3 Nd1 70.88(8) . 12_655
Ge1 Ge3 Nd1 133.91(3) 14_556 12_655
Ge4 Ge3 Nd1 64.74(4) 12_655 12_655
Ge4 Ge3 Nd1 123.86(6) . 12_655
Al1 Ge3 Nd1 70.88(8) . .
Ge1 Ge3 Nd1 133.91(3) 14_556 .
Ge4 Ge3 Nd1 123.86(6) 12_655 .
Ge4 Ge3 Nd1 64.74(4) . .
Nd1 Ge3 Nd1 84.64(4) 12_655 .
Ge4 Ge4 Al1 96.96(10) 7_545 5_455
Ge4 Ge4 Ge3 98.95(5) 7_545 .
Al1 Ge4 Ge3 133.55(15) 5_455 .
Ge4 Ge4 Ge1 99.14(5) 7_545 5
Al1 Ge4 Ge1 133.56(15) 5_455 5
Ge3 Ge4 Ge1 86.14(4) . 5
Ge4 Ge4 Nd1 135.62(4) 7_545 16
Al1 Ge4 Nd1 71.11(12) 5_455 16
Ge3 Ge4 Nd1 120.57(4) . 16
Ge1 Ge4 Nd1 66.95(5) 5 16
Ge4 Ge4 Nd1 135.71(4) 7_545 .
Al1 Ge4 Nd1 71.43(12) 5_455 .
Ge3 Ge4 Nd1 66.74(5) . .
Ge1 Ge4 Nd1 120.12(4) 5 .
Nd1 Ge4 Nd1 82.26(3) 16 .
Al1 Ge5 Ge5 124.4(2) 9_656 9_656
Al1 Ge5 Ge2 128.1(2) 9_656 13_556
Ge5 Ge5 Ge2 107.48(6) 9_656 13_556
Al1 Ge5 Nd1 71.34(10) 9_656 8_556
Ge5 Ge5 Nd1 135.86(3) 9_656 8_556
Ge2 Ge5 Nd1 71.67(8) 13_556 8_556
Al1 Ge5 Nd1 71.34(10) 9_656 13_556
Ge5 Ge5 Nd1 135.86(3) 9_656 13_556
Ge2 Ge5 Nd1 71.67(8) 13_556 13_556
Nd1 Ge5 Nd1 87.04(7) 8_556 13_556
Al1 Ge5 Nd1 70.72(10) 9_656 4_556
Ge5 Ge5 Nd1 69.21(8) 9_656 4_556
Ge2 Ge5 Nd1 136.08(2) 13_556 4_556
Nd1 Ge5 Nd1 142.05(4) 8_556 4_556
Nd1 Ge5 Nd1 81.636(18) 13_556 4_556
Al1 Ge5 Nd1 70.72(10) 9_656 9_656
Ge5 Ge5 Nd1 69.21(8) 9_656 9_656
Ge2 Ge5 Nd1 136.08(2) 13_556 9_656
Nd1 Ge5 Nd1 81.636(18) 8_556 9_656
Nd1 Ge5 Nd1 142.05(4) 13_556 9_656
Nd1 Ge5 Nd1 85.41(7) 4_556 9_656
Al1 Ge5 Nd1 139.323(15) 9_656 .
Ge5 Ge5 Nd1 63.93(4) 9_656 .
Ge2 Ge5 Nd1 62.76(3) 13_556 .
Nd1 Ge5 Nd1 134.42(8) 8_556 .
Nd1 Ge5 Nd1 78.61(4) 13_556 .
Nd1 Ge5 Nd1 78.45(4) 4_556 .
Nd1 Ge5 Nd1 133.14(8) 9_656 .
Al1 Ge5 Nd1 139.325(15) 9_656 12_655
Ge5 Ge5 Nd1 63.93(4) 9_656 12_655
Ge2 Ge5 Nd1 62.76(3) 13_556 12_655
Nd1 Ge5 Nd1 78.61(4) 8_556 12_655
Nd1 Ge5 Nd1 134.42(8) 13_556 12_655
Nd1 Ge5 Nd1 133.14(8) 4_556 12_655
Nd1 Ge5 Nd1 78.46(4) 9_656 12_655
Nd1 Ge5 Nd1 81.33(3) . 12_655

loop_
_geom_bond_atom_site_label_1
_geom_bond_atom_site_label_2
_geom_bond_distance
_geom_bond_site_symmetry_2
Nd1 Ge2 3.067(2) 9_556
Nd1 Ge2 3.084(2) 13_556
Nd1 Ge4 3.0914(18) 16_545
Nd1 Ge4 3.0929(18) .
Nd1 Ge5 3.104(2) 13_556
Nd1 Ge5 3.119(2) 9_656
Nd1 Ge3 3.1420(11) .
Nd1 Ge1 3.1497(11) .
Nd1 Ge5 3.2460(9) .
Nd1 Al1 3.295(4) .
Nd1 Al1 3.308(4) 5_455
Nd1 Ge2 3.3507(9) .
Al1 Ge1 2.448(6) 5_545
Al1 Ge3 2.459(6) .
Al1 Ge5 2.509(4) 9_656
Al1 Ge4 2.5176(17) 16_545
Al1 Ge4 2.5176(17) 5_545
Al1 Nd1 3.295(4) 12_655
Al1 Nd1 3.308(4) 16_545
Al1 Nd1 3.308(4) 5_545
Ge1 Al1 2.448(6) 5_455
Ge1 Ge3 2.4903(16) 14_456
Ge1 Ge4 2.563(2) 5_445
Ge1 Ge4 2.563(2) 16_545
Ge1 Nd1 3.1497(11) 12
Ge2 Ge5 2.572(4) 13_556
Ge2 Ge2 2.603(4) 9_556
Ge2 Nd1 3.067(2) 9_556
Ge2 Nd1 3.067(2) 4_556
Ge2 Nd1 3.084(2) 13_556
Ge2 Nd1 3.084(2) 8_456
Ge2 Nd1 3.3508(9) 12
Ge3 Ge1 2.4902(16) 14_556
Ge3 Ge4 2.562(2) 12_655
Ge3 Ge4 2.562(2) .
Ge3 Nd1 3.1418(11) 12_655
Ge4 Ge4 2.4497(15) 7_545
Ge4 Al1 2.5176(17) 5_455
Ge4 Ge1 2.563(2) 5
Ge4 Nd1 3.0913(18) 16
Ge5 Al1 2.509(4) 9_656
Ge5 Ge5 2.534(5) 9_656
Ge5 Ge2 2.572(4) 13_556
Ge5 Nd1 3.104(2) 8_556
Ge5 Nd1 3.104(2) 13_556
Ge5 Nd1 3.119(2) 4_556
Ge5 Nd1 3.119(2) 9_656
Ge5 Nd1 3.2461(9) 12_655
